data_7017501
loop_
_publ_author_name
'Kessler, Florian'
'Costa, Rub\'en D'
'Di Censo, Davide'
'Scopelliti, Rosario'
'Ort\'i, Enrique'
'Bolink, Henk J.'
'Meier, Sebastian'
'Sarfert, Wiebke'
'Gr\"atzel, Michael'
'Nazeeruddin, Md Khaja'
'Baranoff, Etienne'

_publ_section_title
;
 Near-UV to red-emitting charged bis-cyclometallated iridium(III)
 complexes for light-emitting electrochemical cells.
;
_journal_issue 1
_journal_name_full 'Dalton transactions (Cambridge, England : 2003)'
_journal_page_first 180
_journal_page_last 191
_journal_paper_doi 10.1039/c1dt10698h
_journal_volume 41
_journal_year 2012
_chemical_formula_moiety 'C40 H33 Ir N5 O4, F6 P, 2(C H2 Cl2)'
_chemical_formula_sum 'C42 H37 Cl4 F6 Ir N5 O4 P'
_chemical_formula_weight 1154.74
_chemical_name_systematic
;
?
;
_space_group_IT_number 14
_symmetry_cell_setting monoclinic
_symmetry_space_group_name_Hall '-P 2ybc'
_symmetry_space_group_name_H-M 'P 1 21/c 1'
_atom_sites_solution_hydrogens geom
_atom_sites_solution_primary direct
_atom_sites_solution_secondary difmap
_audit_creation_method SHELXL-97
_cell_angle_alpha 90.00
_cell_angle_beta 100.421(13)
_cell_angle_gamma 90.00
_cell_formula_units_Z 4
_cell_length_a 12.1292(18)
_cell_length_b 22.928(3)
_cell_length_c 17.637(3)
_cell_measurement_reflns_used 227
_cell_measurement_temperature 100(2)
_cell_measurement_theta_max 22
_cell_measurement_theta_min 3
_cell_volume 4823.9(13)
_computing_cell_refinement 'Dirax/lsq (Duisenberg & Schreurs, 1989-2000)'
_computing_data_collection 'Collect (Bruker AXS BV, 1997-2004)'
_computing_data_reduction 'EvalCCD (Duisenberg & Schreurs, 1990-2000)'
_computing_molecular_graphics 'Bruker SHELXTL'
_computing_publication_material 'Bruker SHELXTL'
_computing_structure_refinement 'SHELXL-97 (Sheldrick, 1997)'
_computing_structure_solution 'SHELXS-97 (Sheldrick, 1990)'
_diffrn_ambient_temperature 100(2)
_diffrn_measured_fraction_theta_full 0.997
_diffrn_measured_fraction_theta_max 0.997
_diffrn_measurement_device_type 'Bruker APEX II CCD'
_diffrn_measurement_method 'phi and omega scans'
_diffrn_radiation_monochromator graphite
_diffrn_radiation_source 'fine-focus sealed tube'
_diffrn_radiation_type MoK\a
_diffrn_radiation_wavelength 0.71073
_diffrn_reflns_av_R_equivalents 0.0572
_diffrn_reflns_av_sigmaI/netI 0.0611
_diffrn_reflns_limit_h_max 15
_diffrn_reflns_limit_h_min -15
_diffrn_reflns_limit_k_max 29
_diffrn_reflns_limit_k_min -28
_diffrn_reflns_limit_l_max 22
_diffrn_reflns_limit_l_min -20
_diffrn_reflns_number 49931
_diffrn_reflns_theta_full 27.50
_diffrn_reflns_theta_max 27.50
_diffrn_reflns_theta_min 3.14
_exptl_absorpt_coefficient_mu 3.090
_exptl_absorpt_correction_T_max 0.7456
_exptl_absorpt_correction_T_min 0.5357
_exptl_absorpt_correction_type multi-scan
_exptl_absorpt_process_details 'SADABS 2008, Bruker AXS, 2008'
_exptl_crystal_colour yellow
_exptl_crystal_density_diffrn 1.590
_exptl_crystal_density_method 'not measured'
_exptl_crystal_description prismatic
_exptl_crystal_F_000 2280
_exptl_crystal_size_max 0.40
_exptl_crystal_size_mid 0.30
_exptl_crystal_size_min 0.20
_platon_squeeze_details
;
;
_refine_diff_density_max 2.017
_refine_diff_density_min -1.596
_refine_diff_density_rms 0.173
_refine_ls_extinction_method none
_refine_ls_goodness_of_fit_ref 1.132
_refine_ls_hydrogen_treatment constr
_refine_ls_matrix_type full
_refine_ls_number_parameters 568
_refine_ls_number_reflns 11050
_refine_ls_number_restraints 0
_refine_ls_restrained_S_all 1.132
_refine_ls_R_factor_all 0.0936
_refine_ls_R_factor_gt 0.0682
_refine_ls_shift/su_max 0.001
_refine_ls_shift/su_mean 0.000
_refine_ls_structure_factor_coef Fsqd
_refine_ls_weighting_details 'calc w=1/[\s^2^(Fo^2^)+(0.0469P)^2^+46.4981P] where P=(Fo^2^+2Fc^2^)/3'
_refine_ls_weighting_scheme calc
_refine_ls_wR_factor_gt 0.1464
_refine_ls_wR_factor_ref 0.1576
_reflns_number_gt 8323
_reflns_number_total 11050
_reflns_threshold_expression >2sigma(I)
_cod_data_source_file c1dt10698h.txt
_cod_data_source_block fk16
_cod_depositor_comments
;
The following automatic conversions were performed:

'_symmetry_cell_setting' value 'Monoclinic' changed to 'monoclinic'
according to /home/saulius/struct/CIF-dictionaries/cif_core.dic
dictionary named 'cif_core.dic' version 2.4.1 from 2010-06-29.

Automatic conversion script
Id: cif_fix_values 1715 2011-07-08 13:25:40Z adriana 
;
_cod_original_cell_volume 4823.9(12)
_cod_original_sg_symbol_H-M 'P 21/c'
_cod_database_code 7017501

loop_
_symmetry_equiv_pos_as_xyz
'x, y, z'
'-x, y+1/2, -z+1/2'
'-x, -y, -z'
'x, -y-1/2, z-1/2'

loop_
_atom_site_label
_atom_site_type_symbol
_atom_site_fract_x
_atom_site_fract_y
_atom_site_fract_z
_atom_site_U_iso_or_equiv
_atom_site_adp_type
_atom_site_occupancy
_atom_site_symmetry_multiplicity
_atom_site_calc_flag
_atom_site_refinement_flags
Ir1 Ir 0.80411(2) 0.449492(14) 0.708268(18) 0.02496(10) Uani 1 1 d .
O1 O 0.6322(5) 0.7077(3) 0.5080(4) 0.0404(15) Uani 1 1 d .
O2 O 0.5896(5) 0.6439(3) 0.4093(4) 0.0383(14) Uani 1 1 d .
O3 O 0.9019(5) 0.1868(3) 0.9118(4) 0.0481(17) Uani 1 1 d .
O4 O 1.0344(7) 0.1770(4) 0.8380(6) 0.083(3) Uani 1 1 d .
N1 N 0.7536(5) 0.5188(3) 0.6365(4) 0.0241(14) Uani 1 1 d .
N2 N 0.8549(5) 0.3740(3) 0.7672(4) 0.0298(15) Uani 1 1 d .
N3 N 0.9434(5) 0.5219(3) 0.8495(4) 0.0303(15) Uani 1 1 d .
N4 N 0.7634(5) 0.5104(3) 0.8471(4) 0.0272(14) Uani 1 1 d .
N5 N 0.6510(5) 0.4578(3) 0.7518(4) 0.0260(14) Uani 1 1 d .
C1 C 0.7710(6) 0.5758(4) 0.6558(5) 0.0296(17) Uani 1 1 d .
H1 H 0.8128 0.5851 0.7052 0.036 Uiso 1 1 calc R
C2 C 0.7306(6) 0.6208(4) 0.6066(5) 0.0308(18) Uani 1 1 d .
H2 H 0.7430 0.6602 0.6226 0.037 Uiso 1 1 calc R
C3 C 0.6718(6) 0.6080(4) 0.5336(5) 0.0279(17) Uani 1 1 d .
C4 C 0.6551(6) 0.5496(4) 0.5130(4) 0.0261(16) Uani 1 1 d .
H4 H 0.6147 0.5399 0.4633 0.031 Uiso 1 1 calc R
C5 C 0.6965(6) 0.5057(3) 0.5639(4) 0.0248(16) Uani 1 1 d .
C6 C 0.6854(6) 0.4430(3) 0.5484(5) 0.0278(17) Uani 1 1 d .
C7 C 0.6335(6) 0.4195(4) 0.4768(5) 0.0287(17) Uani 1 1 d .
H7 H 0.6013 0.4447 0.4360 0.034 Uiso 1 1 calc R
C8 C 0.6296(7) 0.3585(4) 0.4662(5) 0.037(2) Uani 1 1 d .
H8 H 0.5943 0.3427 0.4181 0.044 Uiso 1 1 calc R
C9 C 0.6765(7) 0.3216(4) 0.5247(5) 0.036(2) Uani 1 1 d .
H9 H 0.6747 0.2806 0.5168 0.043 Uiso 1 1 calc R
C10 C 0.7270(7) 0.3451(4) 0.5964(5) 0.0321(18) Uani 1 1 d .
H10 H 0.7580 0.3193 0.6368 0.038 Uiso 1 1 calc R
C11 C 0.7331(6) 0.4053(4) 0.6098(4) 0.0249(16) Uani 1 1 d .
C12 C 0.6261(6) 0.6544(4) 0.4762(5) 0.0317(18) Uani 1 1 d .
C13 C 0.5931(9) 0.7550(4) 0.4552(7) 0.057(3) Uani 1 1 d .
H13A H 0.6382 0.7563 0.4144 0.085 Uiso 1 1 calc R
H13B H 0.6005 0.7921 0.4833 0.085 Uiso 1 1 calc R
H13C H 0.5143 0.7486 0.4322 0.085 Uiso 1 1 calc R
C14 C 0.9537(6) 0.4377(4) 0.6733(5) 0.0298(18) Uani 1 1 d .
C15 C 1.0017(7) 0.4728(4) 0.6222(5) 0.0328(18) Uani 1 1 d .
H15 H 0.9633 0.5066 0.6003 0.039 Uiso 1 1 calc R
C16 C 1.1043(7) 0.4583(4) 0.6036(5) 0.037(2) Uani 1 1 d .
H16 H 1.1377 0.4831 0.5709 0.045 Uiso 1 1 calc R
C17 C 1.1588(7) 0.4074(5) 0.6330(5) 0.045(2) Uani 1 1 d .
H17 H 1.2286 0.3976 0.6190 0.054 Uiso 1 1 calc R
C18 C 1.1133(7) 0.3698(5) 0.6827(5) 0.042(2) Uani 1 1 d .
H18 H 1.1507 0.3350 0.7020 0.050 Uiso 1 1 calc R
C19 C 1.0104(6) 0.3860(4) 0.7029(5) 0.0341(19) Uani 1 1 d .
C20 C 0.9539(6) 0.3505(4) 0.7534(5) 0.036(2) Uani 1 1 d .
C21 C 0.9876(8) 0.2960(5) 0.7852(6) 0.053(3) Uani 1 1 d .
H21 H 1.0535 0.2785 0.7734 0.063 Uiso 1 1 calc R
C22 C 0.9276(8) 0.2669(5) 0.8334(6) 0.054(3) Uani 1 1 d .
C23 C 0.8288(7) 0.2921(4) 0.8466(5) 0.039(2) Uani 1 1 d .
H23 H 0.7843 0.2728 0.8781 0.047 Uiso 1 1 calc R
C24 C 0.7954(7) 0.3457(4) 0.8135(5) 0.0352(19) Uani 1 1 d .
H24 H 0.7285 0.3630 0.8238 0.042 Uiso 1 1 calc R
C25 C 0.9612(10) 0.2065(6) 0.8618(8) 0.073(4) Uani 1 1 d .
C26 C 0.9334(9) 0.1312(5) 0.9483(7) 0.062(3) Uani 1 1 d .
H26A H 1.0136 0.1314 0.9703 0.093 Uiso 1 1 calc R
H26B H 0.9177 0.0999 0.9099 0.093 Uiso 1 1 calc R
H26C H 0.8902 0.1245 0.9894 0.093 Uiso 1 1 calc R
C27 C 0.8498(6) 0.4983(4) 0.8080(4) 0.0280(17) Uani 1 1 d .
C28 C 0.9176(7) 0.5495(4) 0.9159(5) 0.0344(18) Uani 1 1 d .
C29 C 0.9899(8) 0.5788(4) 0.9736(5) 0.042(2) Uani 1 1 d .
H29 H 1.0680 0.5818 0.9735 0.050 Uiso 1 1 calc R
C30 C 0.9414(10) 0.6031(5) 1.0308(6) 0.065(4) Uani 1 1 d .
H30 H 0.9871 0.6231 1.0722 0.078 Uiso 1 1 calc R
C31 C 0.8269(11) 0.5991(5) 1.0292(6) 0.066(4) Uani 1 1 d .
H31 H 0.7966 0.6164 1.0699 0.079 Uiso 1 1 calc R
C32 C 0.7539(9) 0.5704(5) 0.9701(6) 0.052(3) Uani 1 1 d .
H32 H 0.6752 0.5693 0.9685 0.063 Uiso 1 1 calc R
C33 C 0.8033(7) 0.5440(4) 0.9142(5) 0.0330(18) Uani 1 1 d .
C34 C 1.0550(7) 0.5209(5) 0.8307(6) 0.054(3) Uani 1 1 d .
H34A H 1.0537 0.4988 0.7830 0.082 Uiso 1 1 calc R
H34B H 1.1070 0.5022 0.8727 0.082 Uiso 1 1 calc R
H34C H 1.0798 0.5609 0.8238 0.082 Uiso 1 1 calc R
C35 C 0.6556(6) 0.4866(3) 0.8189(5) 0.0255(16) Uani 1 1 d .
C36 C 0.5638(7) 0.4907(4) 0.8563(5) 0.039(2) Uani 1 1 d .
H36 H 0.5697 0.5116 0.9034 0.046 Uiso 1 1 calc R
C37 C 0.4645(8) 0.4640(5) 0.8240(6) 0.044(2) Uani 1 1 d .
C38 C 0.4571(7) 0.4361(4) 0.7527(6) 0.039(2) Uani 1 1 d .
H38 H 0.3884 0.4195 0.7276 0.047 Uiso 1 1 calc R
C39 C 0.5528(6) 0.4333(4) 0.7194(5) 0.0311(18) Uani 1 1 d .
H39 H 0.5485 0.4133 0.6719 0.037 Uiso 1 1 calc R
C40 C 0.3667(8) 0.4632(5) 0.8665(7) 0.059(3) Uani 1 1 d .
H40A H 0.2964 0.4612 0.8291 0.088 Uiso 1 1 calc R
H40B H 0.3676 0.4988 0.8973 0.088 Uiso 1 1 calc R
H40C H 0.3727 0.4291 0.9004 0.088 Uiso 1 1 calc R
P1 P 0.3262(3) 0.87005(14) 0.47937(17) 0.0555(8) Uani 1 1 d .
F1 F 0.4303(6) 0.9094(4) 0.4803(4) 0.092(3) Uani 1 1 d .
F2 F 0.2741(5) 0.9148(3) 0.5317(4) 0.0683(19) Uani 1 1 d .
F3 F 0.3866(8) 0.8379(5) 0.5538(5) 0.133(4) Uani 1 1 d .
F4 F 0.2173(7) 0.8278(3) 0.4794(5) 0.085(2) Uani 1 1 d .
F5 F 0.3723(8) 0.8226(4) 0.4268(5) 0.104(3) Uani 1 1 d .
F6 F 0.2637(5) 0.9007(3) 0.4044(4) 0.0615(17) Uani 1 1 d .
Cl1 Cl 0.4787(3) 0.39487(16) 0.2733(2) 0.0777(10) Uani 1 1 d .
Cl2 Cl 0.7163(3) 0.4310(2) 0.2860(2) 0.0948(13) Uani 1 1 d .
C41 C 0.6068(16) 0.3852(8) 0.2394(10) 0.118(7) Uani 1 1 d .
H41A H 0.6307 0.3440 0.2473 0.142 Uiso 1 1 calc R
H41B H 0.5939 0.3931 0.1833 0.142 Uiso 1 1 calc R
Cl3 Cl 0.5231(4) 0.22991(18) 0.2635(2) 0.1057(15) Uani 1 1 d .
Cl4 Cl 0.3184(4) 0.20679(19) 0.3304(3) 0.1024(13) Uani 1 1 d .
C42 C 0.4445(12) 0.2403(7) 0.3373(9) 0.087(4) Uani 1 1 d .
H42A H 0.4917 0.2277 0.3864 0.104 Uiso 1 1 calc R
H42B H 0.4319 0.2828 0.3416 0.104 Uiso 1 1 calc R

loop_
_atom_site_aniso_label
_atom_site_aniso_U_11
_atom_site_aniso_U_22
_atom_site_aniso_U_33
_atom_site_aniso_U_23
_atom_site_aniso_U_13
_atom_site_aniso_U_12
Ir1 0.01496(13) 0.03124(16) 0.03011(16) -0.00591(15) 0.00791(10) -0.00095(13)
O1 0.039(3) 0.033(3) 0.046(4) 0.001(3) 0.001(3) 0.003(3)
O2 0.026(3) 0.042(4) 0.046(4) -0.004(3) 0.004(3) 0.003(3)
O3 0.039(4) 0.047(4) 0.062(4) 0.017(3) 0.017(3) 0.013(3)
O4 0.065(6) 0.092(7) 0.097(7) 0.025(6) 0.029(5) 0.036(5)
N1 0.015(3) 0.031(4) 0.027(3) -0.007(3) 0.006(2) -0.003(2)
N2 0.017(3) 0.045(4) 0.027(3) 0.000(3) 0.003(3) 0.007(3)
N3 0.017(3) 0.043(4) 0.030(4) -0.005(3) 0.004(3) -0.005(3)
N4 0.025(3) 0.029(4) 0.027(3) -0.006(3) 0.005(3) 0.000(3)
N5 0.017(3) 0.034(4) 0.030(3) -0.005(3) 0.010(2) -0.002(3)
C1 0.019(4) 0.040(5) 0.030(4) -0.005(4) 0.005(3) -0.005(3)
C2 0.025(4) 0.024(4) 0.045(5) -0.014(4) 0.009(4) -0.008(3)
C3 0.020(4) 0.029(4) 0.037(5) -0.005(4) 0.011(3) 0.001(3)
C4 0.018(3) 0.034(4) 0.027(4) -0.008(4) 0.007(3) 0.000(3)
C5 0.014(3) 0.031(4) 0.031(4) -0.012(3) 0.009(3) -0.002(3)
C6 0.017(3) 0.032(4) 0.037(4) -0.018(4) 0.014(3) -0.006(3)
C7 0.021(4) 0.038(5) 0.029(4) -0.003(4) 0.008(3) -0.001(3)
C8 0.032(4) 0.042(5) 0.038(5) -0.013(4) 0.010(4) -0.012(4)
C9 0.032(4) 0.032(5) 0.045(5) -0.008(4) 0.014(4) -0.004(4)
C10 0.031(4) 0.030(4) 0.038(5) -0.002(4) 0.015(4) -0.004(3)
C11 0.016(3) 0.039(5) 0.021(4) -0.005(3) 0.009(3) -0.004(3)
C12 0.016(3) 0.033(4) 0.047(5) -0.010(4) 0.009(3) -0.002(3)
C13 0.058(7) 0.033(5) 0.072(8) 0.002(5) -0.006(6) 0.002(5)
C14 0.022(4) 0.042(5) 0.027(4) -0.005(3) 0.007(3) -0.003(3)
C15 0.024(4) 0.038(5) 0.038(5) -0.005(4) 0.010(3) -0.003(3)
C16 0.027(4) 0.056(6) 0.032(4) -0.017(4) 0.010(3) -0.011(4)
C17 0.018(4) 0.083(8) 0.037(5) -0.005(5) 0.013(4) -0.003(4)
C18 0.021(4) 0.071(7) 0.034(5) 0.005(5) 0.005(3) 0.008(4)
C19 0.019(4) 0.051(5) 0.032(4) -0.001(4) 0.004(3) 0.003(4)
C20 0.019(4) 0.053(6) 0.036(5) 0.008(4) 0.010(3) 0.011(4)
C21 0.031(5) 0.072(7) 0.060(6) 0.015(6) 0.022(5) 0.028(5)
C22 0.040(5) 0.065(7) 0.064(7) 0.028(6) 0.028(5) 0.022(5)
C23 0.031(4) 0.050(6) 0.039(5) 0.006(4) 0.011(4) 0.009(4)
C24 0.022(4) 0.048(5) 0.039(5) -0.003(4) 0.014(3) 0.002(4)
C25 0.063(7) 0.069(8) 0.100(10) 0.035(7) 0.045(7) 0.039(6)
C26 0.045(6) 0.067(8) 0.081(8) 0.023(6) 0.030(6) 0.024(5)
C27 0.017(3) 0.039(5) 0.026(4) 0.004(3) -0.001(3) 0.001(3)
C28 0.037(4) 0.034(4) 0.031(4) -0.003(4) 0.005(3) -0.009(4)
C29 0.044(5) 0.049(6) 0.029(5) 0.003(4) -0.005(4) -0.019(4)
C30 0.080(8) 0.079(8) 0.035(5) -0.008(5) 0.010(5) -0.051(7)
C31 0.086(9) 0.079(8) 0.041(6) -0.027(6) 0.036(6) -0.040(7)
C32 0.051(6) 0.069(7) 0.043(6) -0.026(5) 0.025(5) -0.028(5)
C33 0.036(4) 0.039(5) 0.025(4) -0.002(4) 0.007(3) -0.014(4)
C34 0.017(4) 0.080(8) 0.065(7) -0.020(6) 0.006(4) -0.010(4)
C35 0.021(4) 0.024(4) 0.033(4) 0.001(3) 0.009(3) -0.001(3)
C36 0.034(5) 0.047(5) 0.037(5) -0.015(4) 0.013(4) -0.002(4)
C37 0.033(5) 0.060(7) 0.046(5) -0.011(5) 0.021(4) -0.008(4)
C38 0.016(4) 0.050(6) 0.052(6) -0.009(4) 0.008(4) -0.002(3)
C39 0.017(4) 0.043(5) 0.034(4) -0.005(4) 0.006(3) 0.001(3)
C40 0.035(5) 0.087(9) 0.062(7) -0.014(6) 0.029(5) -0.009(5)
P1 0.0586(18) 0.0633(19) 0.0486(16) 0.0154(14) 0.0203(14) 0.0312(15)
F1 0.043(4) 0.146(8) 0.079(5) 0.023(5) -0.006(4) -0.002(4)
F2 0.049(4) 0.080(5) 0.079(5) -0.032(4) 0.019(3) 0.002(3)
F3 0.100(7) 0.205(11) 0.102(7) 0.090(7) 0.040(5) 0.071(7)
F4 0.101(6) 0.062(5) 0.104(6) 0.011(4) 0.047(5) -0.010(4)
F5 0.112(7) 0.084(6) 0.125(7) 0.003(5) 0.047(6) 0.051(5)
F6 0.049(4) 0.067(4) 0.065(4) 0.014(3) 0.002(3) 0.010(3)
Cl1 0.071(2) 0.091(2) 0.075(2) 0.0331(19) 0.0233(17) 0.0193(17)
Cl2 0.076(2) 0.154(4) 0.0579(19) 0.019(2) 0.0210(17) 0.003(2)
C41 0.148(17) 0.114(14) 0.117(14) -0.020(12) 0.091(13) -0.008(12)
Cl3 0.172(4) 0.076(2) 0.075(2) -0.001(2) 0.037(3) 0.037(3)
Cl4 0.090(3) 0.100(3) 0.106(3) -0.023(2) -0.013(2) -0.023(2)
C42 0.090(11) 0.079(10) 0.091(11) -0.002(8) 0.012(9) -0.002(8)

loop_
_atom_type_symbol
_atom_type_description
_atom_type_scat_dispersion_real
_atom_type_scat_dispersion_imag
_atom_type_scat_source
C C 0.0033 0.0016 'International Tables Vol C Tables 4.2.6.8 and 6.1.1.4'
H H 0.0000 0.0000 'International Tables Vol C Tables 4.2.6.8 and 6.1.1.4'
N N 0.0061 0.0033 'International Tables Vol C Tables 4.2.6.8 and 6.1.1.4'
O O 0.0106 0.0060 'International Tables Vol C Tables 4.2.6.8 and 6.1.1.4'
F F 0.0171 0.0103 'International Tables Vol C Tables 4.2.6.8 and 6.1.1.4'
P P 0.1023 0.0942 'International Tables Vol C Tables 4.2.6.8 and 6.1.1.4'
Cl Cl 0.1484 0.1585 'International Tables Vol C Tables 4.2.6.8 and 6.1.1.4'
Ir Ir -1.4442 7.9887 'International Tables Vol C Tables 4.2.6.8 and 6.1.1.4'

loop_
_geom_angle_atom_site_label_1
_geom_angle_atom_site_label_2
_geom_angle_atom_site_label_3
_geom_angle
C14 Ir1 N2 80.8(3)
C14 Ir1 N1 95.7(3)
N2 Ir1 N1 172.5(3)
C14 Ir1 C11 86.5(3)
N2 Ir1 C11 93.0(3)
N1 Ir1 C11 80.2(3)
C14 Ir1 C27 102.2(3)
N2 Ir1 C27 90.9(3)
N1 Ir1 C27 96.3(3)
C11 Ir1 C27 170.9(3)
C14 Ir1 N5 175.9(3)
N2 Ir1 N5 95.4(3)
N1 Ir1 N5 88.3(2)
C11 Ir1 N5 95.1(3)
C27 Ir1 N5 76.4(3)
C12 O1 C13 115.2(7)
C25 O3 C26 117.9(8)
C1 N1 C5 118.3(7)
C1 N1 Ir1 125.1(5)
C5 N1 Ir1 116.6(5)
C24 N2 C20 119.8(7)
C24 N2 Ir1 124.5(5)
C20 N2 Ir1 115.6(6)
C27 N3 C28 109.8(7)
C27 N3 C34 126.7(7)
C28 N3 C34 123.5(7)
C27 N4 C35 118.7(6)
C27 N4 C33 110.4(6)
C35 N4 C33 130.7(7)
C39 N5 C35 118.0(6)
C39 N5 Ir1 124.6(5)
C35 N5 Ir1 117.2(5)
N1 C1 C2 122.7(7)
N1 C1 H1 118.6
C2 C1 H1 118.6
C1 C2 C3 119.4(7)
C1 C2 H2 120.3
C3 C2 H2 120.3
C2 C3 C4 118.2(8)
C2 C3 C12 122.8(7)
C4 C3 C12 119.0(7)
C5 C4 C3 120.8(7)
C5 C4 H4 119.6
C3 C4 H4 119.6
N1 C5 C4 120.5(7)
N1 C5 C6 113.8(7)
C4 C5 C6 125.7(7)
C7 C6 C11 120.2(7)
C7 C6 C5 123.5(8)
C11 C6 C5 116.3(7)
C8 C7 C6 119.7(8)
C8 C7 H7 120.1
C6 C7 H7 120.1
C9 C8 C7 120.7(8)
C9 C8 H8 119.6
C7 C8 H8 119.6
C8 C9 C10 119.5(8)
C8 C9 H9 120.3
C10 C9 H9 120.3
C11 C10 C9 122.0(8)
C11 C10 H10 119.0
C9 C10 H10 119.0
C10 C11 C6 117.9(7)
C10 C11 Ir1 128.9(6)
C6 C11 Ir1 113.1(6)
O2 C12 O1 125.0(8)
O2 C12 C3 122.9(8)
O1 C12 C3 112.1(7)
O1 C13 H13A 109.5
O1 C13 H13B 109.5
H13A C13 H13B 109.5
O1 C13 H13C 109.5
H13A C13 H13C 109.5
H13B C13 H13C 109.5
C15 C14 C19 118.8(7)
C15 C14 Ir1 127.7(6)
C19 C14 Ir1 113.5(6)
C16 C15 C14 120.5(9)
C16 C15 H15 119.7
C14 C15 H15 119.7
C15 C16 C17 119.9(9)
C15 C16 H16 120.0
C17 C16 H16 120.0
C16 C17 C18 122.0(8)
C16 C17 H17 119.0
C18 C17 H17 119.0
C19 C18 C17 117.4(9)
C19 C18 H18 121.3
C17 C18 H18 121.3
C18 C19 C14 121.3(8)
C18 C19 C20 122.7(8)
C14 C19 C20 116.0(7)
N2 C20 C21 118.7(8)
N2 C20 C19 114.1(7)
C21 C20 C19 127.2(8)
C22 C21 C20 121.8(8)
C22 C21 H21 119.1
C20 C21 H21 119.1
C21 C22 C23 117.9(9)
C21 C22 C25 120.4(9)
C23 C22 C25 121.2(9)
C22 C23 C24 119.6(9)
C22 C23 H23 120.2
C24 C23 H23 120.2
N2 C24 C23 122.1(8)
N2 C24 H24 118.9
C23 C24 H24 118.9
O4 C25 O3 123.2(11)
O4 C25 C22 123.6(11)
O3 C25 C22 113.0(9)
O3 C26 H26A 109.5
O3 C26 H26B 109.5
H26A C26 H26B 109.5
O3 C26 H26C 109.5
H26A C26 H26C 109.5
H26B C26 H26C 109.5
N3 C27 N4 106.7(7)
N3 C27 Ir1 138.4(6)
N4 C27 Ir1 114.9(5)
C33 C28 C29 123.8(8)
C33 C28 N3 108.2(7)
C29 C28 N3 128.1(8)
C30 C29 C28 115.8(9)
C30 C29 H29 122.1
C28 C29 H29 122.1
C29 C30 C31 121.2(9)
C29 C30 H30 119.4
C31 C30 H30 119.4
C30 C31 C32 122.7(10)
C30 C31 H31 118.6
C32 C31 H31 118.6
C33 C32 C31 116.0(9)
C33 C32 H32 122.0
C31 C32 H32 122.0
C32 C33 C28 120.4(8)
C32 C33 N4 134.8(8)
C28 C33 N4 104.8(7)
N3 C34 H34A 109.5
N3 C34 H34B 109.5
H34A C34 H34B 109.5
N3 C34 H34C 109.5
H34A C34 H34C 109.5
H34B C34 H34C 109.5
N5 C35 C36 122.5(7)
N5 C35 N4 112.6(6)
C36 C35 N4 124.8(7)
C37 C36 C35 119.1(8)
C37 C36 H36 120.4
C35 C36 H36 120.4
C36 C37 C38 118.9(8)
C36 C37 C40 120.4(9)
C38 C37 C40 120.7(8)
C39 C38 C37 118.5(8)
C39 C38 H38 120.7
C37 C38 H38 120.7
N5 C39 C38 122.8(8)
N5 C39 H39 118.6
C38 C39 H39 118.6
C37 C40 H40A 109.5
C37 C40 H40B 109.5
H40A C40 H40B 109.5
C37 C40 H40C 109.5
H40A C40 H40C 109.5
H40B C40 H40C 109.5
F1 P1 F6 91.0(4)
F1 P1 F3 90.4(5)
F6 P1 F3 178.4(6)
F1 P1 F2 91.5(5)
F6 P1 F2 91.1(4)
F3 P1 F2 89.6(5)
F1 P1 F5 91.9(5)
F6 P1 F5 89.0(4)
F3 P1 F5 90.3(5)
F2 P1 F5 176.6(5)
F1 P1 F4 179.1(5)
F6 P1 F4 89.9(4)
F3 P1 F4 88.7(5)
F2 P1 F4 88.6(4)
F5 P1 F4 88.0(5)
Cl2 C41 Cl1 113.4(9)
Cl2 C41 H41A 108.9
Cl1 C41 H41A 108.9
Cl2 C41 H41B 108.9
Cl1 C41 H41B 108.9
H41A C41 H41B 107.7
Cl4 C42 Cl3 119.1(9)
Cl4 C42 H42A 107.6
Cl3 C42 H42A 107.6
Cl4 C42 H42B 107.6
Cl3 C42 H42B 107.6
H42A C42 H42B 107.0

loop_
_geom_bond_atom_site_label_1
_geom_bond_atom_site_label_2
_geom_bond_distance
Ir1 C14 2.037(8)
Ir1 N2 2.055(7)
Ir1 N1 2.055(7)
Ir1 C11 2.060(7)
Ir1 C27 2.074(8)
Ir1 N5 2.143(6)
O1 C12 1.342(10)
O1 C13 1.453(11)
O2 C12 1.207(10)
O3 C25 1.315(13)
O3 C26 1.448(12)
O4 C25 1.247(13)
N1 C1 1.357(10)
N1 C5 1.375(9)
N2 C24 1.350(10)
N2 C20 1.377(9)
N3 C27 1.348(10)
N3 C28 1.415(11)
N3 C34 1.451(10)
N4 C27 1.384(10)
N4 C35 1.421(10)
N4 C33 1.422(10)
N5 C39 1.347(10)
N5 C35 1.347(10)
C1 C2 1.380(12)
C1 H1 0.9500
C2 C3 1.385(11)
C2 H2 0.9500
C3 C4 1.393(11)
C3 C12 1.503(12)
C4 C5 1.382(11)
C4 H4 0.9500
C5 C6 1.465(10)
C6 C7 1.412(11)
C6 C11 1.424(12)
C7 C8 1.411(12)
C7 H7 0.9500
C8 C9 1.376(13)
C8 H8 0.9500
C9 C10 1.408(12)
C9 H9 0.9500
C10 C11 1.401(11)
C10 H10 0.9500
C13 H13A 0.9800
C13 H13B 0.9800
C13 H13C 0.9800
C14 C15 1.411(12)
C14 C19 1.421(12)
C15 C16 1.383(11)
C15 H15 0.9500
C16 C17 1.395(14)
C16 H16 0.9500
C17 C18 1.411(13)
C17 H17 0.9500
C18 C19 1.408(11)
C18 H18 0.9500
C19 C20 1.466(12)
C20 C21 1.400(13)
C21 C22 1.387(14)
C21 H21 0.9500
C22 C23 1.388(12)
C22 C25 1.503(15)
C23 C24 1.389(13)
C23 H23 0.9500
C24 H24 0.9500
C26 H26A 0.9800
C26 H26B 0.9800
C26 H26C 0.9800
C28 C33 1.386(12)
C28 C29 1.390(11)
C29 C30 1.375(15)
C29 H29 0.9500
C30 C31 1.387(16)
C30 H30 0.9500
C31 C32 1.403(14)
C31 H31 0.9500
C32 C33 1.382(12)
C32 H32 0.9500
C34 H34A 0.9800
C34 H34B 0.9800
C34 H34C 0.9800
C35 C36 1.396(11)
C36 C37 1.379(12)
C36 H36 0.9500
C37 C38 1.399(13)
C37 C40 1.513(12)
C38 C39 1.393(11)
C38 H38 0.9500
C39 H39 0.9500
C40 H40A 0.9800
C40 H40B 0.9800
C40 H40C 0.9800
P1 F1 1.551(8)
P1 F6 1.566(6)
P1 F3 1.567(8)
P1 F2 1.586(7)
P1 F5 1.595(8)
P1 F4 1.638(8)
Cl1 C41 1.777(16)
Cl2 C41 1.774(19)
C41 H41A 0.9900
C41 H41B 0.9900
Cl3 C42 1.764(15)
Cl4 C42 1.697(15)
C42 H42A 0.9900
C42 H42B 0.9900

loop_
_geom_torsion_atom_site_label_1
_geom_torsion_atom_site_label_2
_geom_torsion_atom_site_label_3
_geom_torsion_atom_site_label_4
_geom_torsion
C14 Ir1 N1 C1 -92.8(6)
C11 Ir1 N1 C1 -178.2(6)
C27 Ir1 N1 C1 10.3(6)
N5 Ir1 N1 C1 86.3(6)
C14 Ir1 N1 C5 88.1(5)
C11 Ir1 N1 C5 2.7(5)
C27 Ir1 N1 C5 -168.9(5)
N5 Ir1 N1 C5 -92.8(5)
C14 Ir1 N2 C24 -179.9(7)
C11 Ir1 N2 C24 -93.9(7)
C27 Ir1 N2 C24 77.9(7)
N5 Ir1 N2 C24 1.5(7)
C14 Ir1 N2 C20 -3.6(6)
C11 Ir1 N2 C20 82.4(6)
C27 Ir1 N2 C20 -105.8(6)
N5 Ir1 N2 C20 177.8(6)
N2 Ir1 N5 C39 -88.0(7)
N1 Ir1 N5 C39 85.5(7)
C11 Ir1 N5 C39 5.6(7)
C27 Ir1 N5 C39 -177.6(7)
N2 Ir1 N5 C35 87.7(6)
N1 Ir1 N5 C35 -98.8(6)
C11 Ir1 N5 C35 -178.7(6)
C27 Ir1 N5 C35 -1.9(6)
C5 N1 C1 C2 2.3(11)
Ir1 N1 C1 C2 -176.8(6)
N1 C1 C2 C3 -1.5(12)
C1 C2 C3 C4 0.5(11)
C1 C2 C3 C12 -179.2(7)
C2 C3 C4 C5 -0.3(11)
C12 C3 C4 C5 179.5(7)
C1 N1 C5 C4 -2.0(10)
Ir1 N1 C5 C4 177.2(5)
C1 N1 C5 C6 178.2(6)
Ir1 N1 C5 C6 -2.7(8)
C3 C4 C5 N1 1.0(11)
C3 C4 C5 C6 -179.2(7)
N1 C5 C6 C7 -177.7(6)
C4 C5 C6 C7 2.5(11)
N1 C5 C6 C11 0.8(9)
C4 C5 C6 C11 -179.0(7)
C11 C6 C7 C8 -0.4(11)
C5 C6 C7 C8 178.0(7)
C6 C7 C8 C9 -0.4(12)
C7 C8 C9 C10 1.1(12)
C8 C9 C10 C11 -1.2(12)
C9 C10 C11 C6 0.5(11)
C9 C10 C11 Ir1 -179.1(6)
C7 C6 C11 C10 0.3(10)
C5 C6 C11 C10 -178.2(6)
C7 C6 C11 Ir1 179.9(5)
C5 C6 C11 Ir1 1.4(8)
C14 Ir1 C11 C10 81.0(7)
N2 Ir1 C11 C10 0.5(7)
N1 Ir1 C11 C10 177.4(7)
N5 Ir1 C11 C10 -95.2(7)
C14 Ir1 C11 C6 -98.5(5)
N2 Ir1 C11 C6 -179.1(5)
N1 Ir1 C11 C6 -2.1(5)
N5 Ir1 C11 C6 85.3(5)
C13 O1 C12 O2 -1.4(12)
C13 O1 C12 C3 177.9(7)
C2 C3 C12 O2 168.8(8)
C4 C3 C12 O2 -10.9(11)
C2 C3 C12 O1 -10.6(10)
C4 C3 C12 O1 169.7(7)
N2 Ir1 C14 C15 179.0(8)
N1 Ir1 C14 C15 5.7(8)
C11 Ir1 C14 C15 85.4(8)
C27 Ir1 C14 C15 -92.0(8)
N2 Ir1 C14 C19 2.2(6)
N1 Ir1 C14 C19 -171.2(6)
C11 Ir1 C14 C19 -91.5(6)
C27 Ir1 C14 C19 91.1(6)
C19 C14 C15 C16 -2.5(12)
Ir1 C14 C15 C16 -179.3(6)
C14 C15 C16 C17 2.7(13)
C15 C16 C17 C18 -1.1(14)
C16 C17 C18 C19 -0.7(14)
C17 C18 C19 C14 0.9(13)
C17 C18 C19 C20 179.2(8)
C15 C14 C19 C18 0.7(13)
Ir1 C14 C19 C18 177.9(7)
C15 C14 C19 C20 -177.7(8)
Ir1 C14 C19 C20 -0.6(10)
C24 N2 C20 C21 3.0(13)
Ir1 N2 C20 C21 -173.5(7)
C24 N2 C20 C19 -179.3(8)
Ir1 N2 C20 C19 4.3(10)
C18 C19 C20 N2 179.1(8)
C14 C19 C20 N2 -2.4(11)
C18 C19 C20 C21 -3.4(15)
C14 C19 C20 C21 175.1(9)
N2 C20 C21 C22 -3.7(16)
C19 C20 C21 C22 179.0(10)
C20 C21 C22 C23 3.1(18)
C20 C21 C22 C25 175.4(12)
C21 C22 C23 C24 -1.9(17)
C25 C22 C23 C24 -174.1(11)
C20 N2 C24 C23 -2.0(13)
Ir1 N2 C24 C23 174.2(7)
C22 C23 C24 N2 1.4(15)
C26 O3 C25 O4 8(2)
C26 O3 C25 C22 -174.6(11)
C21 C22 C25 O4 -8(2)
C23 C22 C25 O4 163.8(13)
C21 C22 C25 O3 174.8(12)
C23 C22 C25 O3 -13.2(19)
C28 N3 C27 N4 -0.1(9)
C34 N3 C27 N4 -179.2(9)
C28 N3 C27 Ir1 -178.1(7)
C34 N3 C27 Ir1 2.8(15)
C35 N4 C27 N3 -175.2(7)
C33 N4 C27 N3 1.5(9)
C35 N4 C27 Ir1 3.3(9)
C33 N4 C27 Ir1 -179.9(5)
C14 Ir1 C27 N3 1.1(10)
N2 Ir1 C27 N3 81.8(9)
N1 Ir1 C27 N3 -96.2(9)
N5 Ir1 C27 N3 177.1(10)
C14 Ir1 C27 N4 -176.8(6)
N2 Ir1 C27 N4 -96.1(6)
N1 Ir1 C27 N4 85.9(6)
N5 Ir1 C27 N4 -0.8(6)
C27 N3 C28 C33 -1.5(10)
C34 N3 C28 C33 177.7(9)
C27 N3 C28 C29 179.8(9)
C34 N3 C28 C29 -1.1(15)
C33 C28 C29 C30 -0.3(15)
N3 C28 C29 C30 178.3(10)
C28 C29 C30 C31 -1.1(17)
C29 C30 C31 C32 0(2)
C30 C31 C32 C33 2.6(18)
C31 C32 C33 C28 -3.9(15)
C31 C32 C33 N4 178.6(10)
C29 C28 C33 C32 2.9(15)
N3 C28 C33 C32 -175.9(9)
C29 C28 C33 N4 -178.9(8)
N3 C28 C33 N4 2.3(9)
C27 N4 C33 C32 175.4(11)
C35 N4 C33 C32 -8.4(17)
C27 N4 C33 C28 -2.4(9)
C35 N4 C33 C28 173.8(8)
C39 N5 C35 C36 1.5(12)
Ir1 N5 C35 C36 -174.5(7)
C39 N5 C35 N4 -179.9(7)
Ir1 N5 C35 N4 4.1(9)
C27 N4 C35 N5 -4.9(10)
C33 N4 C35 N5 179.2(8)
C27 N4 C35 C36 173.7(8)
C33 N4 C35 C36 -2.3(14)
N5 C35 C36 C37 0.5(14)
N4 C35 C36 C37 -178.0(8)
C35 C36 C37 C38 -3.2(15)
C35 C36 C37 C40 174.8(9)
C36 C37 C38 C39 4.0(15)
C40 C37 C38 C39 -174.0(10)
C35 N5 C39 C38 -0.6(12)
Ir1 N5 C39 C38 175.0(7)
C37 C38 C39 N5 -2.1(14)

loop_
_platon_squeeze_void_nr
_platon_squeeze_void_average_x
_platon_squeeze_void_average_y
_platon_squeeze_void_average_z
_platon_squeeze_void_volume
_platon_squeeze_void_count_electrons
_platon_squeeze_void_content
1 0.068 0.785 0.121 137 38 ' '
2 -0.069 0.285 0.379 137 38 ' '
3 0.068 0.715 0.621 137 38 ' '
4 -0.069 0.215 0.879 137 38 ' '
